data_7232667
loop_
_publ_author_name
'He, Minghui'
'Xu, Tingting'
'Jiang, Zhenzhen'
'Yu, Xinjian'
'Zou, Ying'
'Yang, Luyao'
'Wang, Xiaojuan'
'Wang, Xia'
'He, Yabing'

_publ_section_title
;
 Two copper-based MOFs constructed from a linear diisophthalate linker:
 supramolecular isomerism and gas adsorption properties
;
_journal_issue 20
_journal_name_full CrystEngComm
_journal_page_first 3192
_journal_paper_doi 10.1039/C9CE00359B
_journal_volume 21
_journal_year 2019
_chemical_formula_sum 'C24 H18 Cu2 O10'
_chemical_formula_weight 593.46
_space_group_crystal_system tetragonal
_space_group_IT_number 136
_space_group_name_Hall '-P 4n 2n'
_space_group_name_H-M_alt 'P 42/m n m'
_symmetry_space_group_name_Hall '-P 4n 2n'
_symmetry_space_group_name_H-M 'P 42/m n m'
_atom_sites_solution_hydrogens geom
_audit_creation_method SHELXL-2014/7
_audit_update_record
;
2019-03-10 deposited with the CCDC.    2019-04-26 downloaded from the CCDC.
;
_cell_angle_alpha 90
_cell_angle_beta 90
_cell_angle_gamma 90
_cell_formula_units_Z 8
_cell_length_a 18.8260(8)
_cell_length_b 18.8260(8)
_cell_length_c 27.3427(12)
_cell_measurement_reflns_used 119462
_cell_measurement_temperature 100(2)
_cell_measurement_theta_max 26
_cell_measurement_theta_min 2
_cell_volume 9690.8(7)
_computing_cell_refinement 'Bruker SMART'
_computing_data_collection 'Bruker SMART'
_computing_data_reduction 'Bruker SAINT'
_computing_molecular_graphics 'Bruker SHELXTL'
_computing_publication_material 'Bruker SHELXTL'
_computing_structure_refinement 'SHELXL-2014/7 (Sheldrick, 2014)'
_computing_structure_solution 'SHELXL-2014/7 (Sheldrick, 2014)'
_diffrn_ambient_temperature 100(2)
_diffrn_measured_fraction_theta_full 0.999
_diffrn_measured_fraction_theta_max 0.997
_diffrn_measurement_device_type 'Bruker SMART APEX II CCD area detector'
_diffrn_measurement_method 'omega scans'
_diffrn_radiation_type MoK\a
_diffrn_radiation_wavelength 0.71073
_diffrn_reflns_av_R_equivalents 0.0715
_diffrn_reflns_av_unetI/netI 0.0194
_diffrn_reflns_Laue_measured_fraction_full 0.999
_diffrn_reflns_Laue_measured_fraction_max 0.997
_diffrn_reflns_limit_h_max 23
_diffrn_reflns_limit_h_min -23
_diffrn_reflns_limit_k_max 23
_diffrn_reflns_limit_k_min -23
_diffrn_reflns_limit_l_max 34
_diffrn_reflns_limit_l_min -34
_diffrn_reflns_number 119462
_diffrn_reflns_point_group_measured_fraction_full 0.999
_diffrn_reflns_point_group_measured_fraction_max 0.997
_diffrn_reflns_theta_full 25.242
_diffrn_reflns_theta_max 26.427
_diffrn_reflns_theta_min 2.135
_diffrn_source 'fine-focus sealed tube'
_exptl_absorpt_coefficient_mu 0.906
_exptl_absorpt_correction_T_max 0.905
_exptl_absorpt_correction_T_min 0.878
_exptl_absorpt_correction_type empirical
_exptl_crystal_colour blue
_exptl_crystal_density_diffrn 0.814
_exptl_crystal_description block
_exptl_crystal_F_000 2400
_exptl_crystal_size_max 0.160
_exptl_crystal_size_mid 0.120
_exptl_crystal_size_min 0.110
_refine_diff_density_max 1.799
_refine_diff_density_min -0.972
_refine_diff_density_rms 0.111
_refine_ls_extinction_method none
_refine_ls_goodness_of_fit_ref 1.075
_refine_ls_hydrogen_treatment constr
_refine_ls_matrix_type full
_refine_ls_number_parameters 151
_refine_ls_number_reflns 5310
_refine_ls_number_restraints 1
_refine_ls_restrained_S_all 1.075
_refine_ls_R_factor_all 0.0843
_refine_ls_R_factor_gt 0.0726
_refine_ls_shift/su_max 0.003
_refine_ls_shift/su_mean 0.000
_refine_ls_structure_factor_coef Fsqd
_refine_ls_weighting_details 'w=1/[\s^2^(Fo^2^)+(0.3000P)^2^] where P=(Fo^2^+2Fc^2^)/3'
_refine_ls_weighting_scheme calc
_refine_ls_wR_factor_gt 0.3080
_refine_ls_wR_factor_ref 0.3394
_reflns_Friedel_coverage 0.000
_reflns_number_gt 4541
_reflns_number_total 5310
_reflns_threshold_expression 'I > 2\s(I)'
_cod_data_source_file c9ce00359b2.cif
_cod_data_source_block ZJNU-97
_cod_depositor_comments 'Adding full bibliography for 7232666--7232667.cif.'
_cod_original_cell_volume 9690.8(9)
_cod_database_code 7232667
_shelx_shelxl_version_number 2014/7
_shelx_space_group_comment
;
The symmetry employed for this shelxl refinement is uniquely defined
by the following loop, which should always be used as a source of
symmetry information in preference to the above space-group names.
They are only intended as comments.
;
_shelx_estimated_absorpt_t_min 0.869
_shelx_estimated_absorpt_t_max 0.907

loop_
_space_group_symop_operation_xyz
'x, y, z'
'-x, -y, z'
'-y+1/2, x+1/2, z+1/2'
'y+1/2, -x+1/2, z+1/2'
'-x+1/2, y+1/2, -z+1/2'
'x+1/2, -y+1/2, -z+1/2'
'y, x, -z'
'-y, -x, -z'
'-x, -y, -z'
'x, y, -z'
'y-1/2, -x-1/2, -z-1/2'
'-y-1/2, x-1/2, -z-1/2'
'x-1/2, -y-1/2, z-1/2'
'-x-1/2, y-1/2, z-1/2'
'-y, -x, z'
'y, x, z'

loop_
_atom_site_label
_atom_site_type_symbol
_atom_site_fract_x
_atom_site_fract_y
_atom_site_fract_z
_atom_site_U_iso_or_equiv
_atom_site_adp_type
_atom_site_occupancy
_atom_site_site_symmetry_order
_atom_site_calc_flag
_atom_site_refinement_flags_posn
_atom_site_refinement_flags_adp
_atom_site_refinement_flags_occupancy
Cu1 Cu 0.70314(3) 0.29686(3) 0.71685(2) 0.0215(3) Uani 1 2 d S T P
Cu2 Cu 0.76738(3) 0.23262(3) 0.79135(2) 0.0209(3) Uani 1 2 d S T P
O1 O 0.69711(19) 0.20133(16) 0.68995(12) 0.0396(9) Uani 1 1 d . . .
O2 O 0.75035(19) 0.14577(16) 0.75274(11) 0.0353(7) Uani 1 1 d . . .
O3 O 0.7787(2) -0.11651(16) 0.74532(11) 0.0390(8) Uani 1 1 d D . .
O4 O 0.72644(19) -0.17091(16) 0.68190(11) 0.0371(8) Uani 1 1 d . . .
O1W O 0.6528(2) 0.3472(2) 0.65597(18) 0.0584(14) Uani 1 2 d S T P
O2W O 0.81874(19) 0.18126(19) 0.85104(17) 0.0493(12) Uani 1 2 d S T P
C1 C 0.7226(3) 0.0788(2) 0.68296(17) 0.0388(10) Uani 1 1 d . . .
C2 C 0.7353(3) 0.0163(3) 0.70629(16) 0.0382(11) Uani 1 1 d . . .
H2A H 0.7446 0.0157 0.7404 0.046 Uiso 1 1 calc R U .
C3 C 0.7344(3) -0.0472(2) 0.67948(16) 0.0406(11) Uani 1 1 d . . .
C4 C 0.7239(4) -0.0457(3) 0.62903(17) 0.0586(17) Uani 1 1 d . . .
H4A H 0.7257 -0.0886 0.6108 0.070 Uiso 1 1 calc R U .
C5 C 0.7109(5) 0.0182(3) 0.60543(19) 0.069(2) Uani 1 1 d . . .
C6 C 0.7107(4) 0.0809(3) 0.63333(18) 0.0586(17) Uani 1 1 d . . .
H6A H 0.7023 0.1252 0.6177 0.070 Uiso 1 1 calc R U .
C7 C 0.7229(3) 0.1486(2) 0.71100(13) 0.0261(9) Uani 1 1 d . . .
C8 C 0.7475(3) -0.1173(3) 0.70426(14) 0.0327(10) Uani 1 1 d D . .
C9 C 0.7046(6) 0.0191(4) 0.5503(3) 0.0985(16) Uani 1 1 d . . .
C10 C 0.7564(6) -0.0107(4) 0.5255(3) 0.0985(16) Uani 1 1 d . . .
H10A H 0.7945 -0.0326 0.5426 0.118 Uiso 1 1 calc R U .
C11 C 0.6428(6) 0.0469(4) 0.5251(2) 0.0985(16) Uani 1 1 d . . .
C12 C 0.5773(6) 0.0777(4) 0.5529(2) 0.0985(16) Uani 1 1 d . . .
H12A H 0.5852 0.0740 0.5882 0.148 Uiso 1 1 calc R U .
H12B H 0.5709 0.1277 0.5439 0.148 Uiso 1 1 calc R U .
H12C H 0.5347 0.0508 0.5439 0.148 Uiso 1 1 calc R U .

loop_
_atom_site_aniso_label
_atom_site_aniso_U_11
_atom_site_aniso_U_22
_atom_site_aniso_U_33
_atom_site_aniso_U_23
_atom_site_aniso_U_13
_atom_site_aniso_U_12
Cu1 0.0235(4) 0.0235(4) 0.0177(5) 0.00135(16) -0.00135(16) 0.0024(2)
Cu2 0.0222(4) 0.0222(4) 0.0183(5) 0.00179(16) -0.00179(16) 0.0002(2)
O1 0.064(2) 0.0256(17) 0.0289(18) -0.0011(12) -0.0103(15) 0.0037(13)
O2 0.0504(17) 0.0264(15) 0.0290(16) -0.0017(12) -0.0026(14) 0.0042(13)
O3 0.069(2) 0.0197(14) 0.0286(16) -0.0007(12) -0.0040(15) -0.0023(13)
O4 0.059(2) 0.0252(15) 0.0271(16) 0.0021(13) -0.0043(14) -0.0012(13)
O1W 0.065(2) 0.065(2) 0.045(3) 0.0211(18) -0.0211(18) 0.006(3)
O2W 0.0577(19) 0.0577(19) 0.032(3) 0.0114(15) -0.0114(15) 0.012(3)
C1 0.063(3) 0.023(2) 0.030(2) -0.0022(18) 0.006(2) 0.0017(19)
C2 0.063(3) 0.027(3) 0.025(2) 0.0052(16) -0.0030(19) -0.007(2)
C3 0.068(3) 0.030(2) 0.024(2) -0.0004(18) 0.0033(19) -0.001(2)
C4 0.131(5) 0.026(2) 0.019(2) -0.0036(19) 0.005(3) 0.001(3)
C5 0.162(7) 0.026(3) 0.019(2) 0.0034(19) -0.001(3) 0.005(3)
C6 0.131(6) 0.018(2) 0.027(2) 0.0037(19) 0.006(3) -0.001(2)
C7 0.053(3) 0.0043(17) 0.0209(19) 0.0019(13) 0.0073(16) -0.0048(16)
C8 0.039(2) 0.035(2) 0.025(2) -0.0012(17) 0.0049(18) 0.0072(19)
C9 0.197(5) 0.056(2) 0.0421(18) 0.0021(14) 0.008(2) 0.023(2)
C10 0.197(5) 0.056(2) 0.0421(18) 0.0021(14) 0.008(2) 0.023(2)
C11 0.197(5) 0.056(2) 0.0421(18) 0.0021(14) 0.008(2) 0.023(2)
C12 0.197(5) 0.056(2) 0.0421(18) 0.0021(14) 0.008(2) 0.023(2)

loop_
_atom_type_symbol
_atom_type_description
_atom_type_scat_dispersion_real
_atom_type_scat_dispersion_imag
_atom_type_scat_source
C C 0.0033 0.0016 'International Tables Vol C Tables 4.2.6.8 and 6.1.1.4'
H H 0.0000 0.0000 'International Tables Vol C Tables 4.2.6.8 and 6.1.1.4'
Cu Cu 0.3201 1.2651 'International Tables Vol C Tables 4.2.6.8 and 6.1.1.4'
O O 0.0106 0.0060 'International Tables Vol C Tables 4.2.6.8 and 6.1.1.4'

loop_
_geom_angle_atom_site_label_1
_geom_angle_atom_site_label_2
_geom_angle_atom_site_label_3
_geom_angle
_geom_angle_site_symmetry_1
_geom_angle_site_symmetry_3
O1 Cu1 O1 88.0(2) 15_665 .
O1 Cu1 O3 89.43(15) 15_665 5_656
O1 Cu1 O3 167.92(14) . 5_656
O1 Cu1 O3 167.92(14) 15_665 12_657
O1 Cu1 O3 89.43(15) . 12_657
O3 Cu1 O3 90.6(2) 5_656 12_657
O1 Cu1 O1W 95.16(15) 15_665 .
O1 Cu1 O1W 95.16(15) . .
O3 Cu1 O1W 96.83(14) 5_656 .
O3 Cu1 O1W 96.83(14) 12_657 .
O1 Cu1 Cu2 84.02(10) 15_665 .
O1 Cu1 Cu2 84.02(10) . .
O3 Cu1 Cu2 83.97(9) 5_656 .
O3 Cu1 Cu2 83.97(9) 12_657 .
O1W Cu1 Cu2 178.84(17) . .
O4 Cu2 O4 88.3(2) 5_656 12_657
O4 Cu2 O2 167.62(13) 5_656 .
O4 Cu2 O2 89.99(15) 12_657 .
O4 Cu2 O2 90.00(15) 5_656 15_665
O4 Cu2 O2 167.63(13) 12_657 15_665
O2 Cu2 O2 89.0(2) . 15_665
O4 Cu2 O2W 96.18(14) 5_656 .
O4 Cu2 O2W 96.18(14) 12_657 .
O2 Cu2 O2W 96.19(14) . .
O2 Cu2 O2W 96.19(14) 15_665 .
O4 Cu2 Cu1 83.77(9) 5_656 .
O4 Cu2 Cu1 83.77(9) 12_657 .
O2 Cu2 Cu1 83.86(9) . .
O2 Cu2 Cu1 83.86(9) 15_665 .
O2W Cu2 Cu1 179.94(19) . .
C7 O1 Cu1 122.6(3) . .
C7 O2 Cu2 121.2(3) . .
C8 O3 Cu1 122.6(3) . 11_667
C8 O4 Cu2 123.3(3) . 11_667
C6 C1 C2 121.1(4) . .
C6 C1 C7 118.2(4) . .
C2 C1 C7 120.7(4) . .
C3 C2 C1 119.4(4) . .
C3 C2 H2A 120.3 . .
C1 C2 H2A 120.3 . .
C2 C3 C4 120.1(4) . .
C2 C3 C8 120.7(4) . .
C4 C3 C8 119.2(4) . .
C3 C4 C5 120.2(5) . .
C3 C4 H4A 119.9 . .
C5 C4 H4A 119.9 . .
C6 C5 C4 118.5(5) . .
C6 C5 C9 122.1(5) . .
C4 C5 C9 119.2(5) . .
C5 C6 C1 120.7(5) . .
C5 C6 H6A 119.7 . .
C1 C6 H6A 119.7 . .
O1 C7 O2 128.0(4) . .
O1 C7 C1 117.0(4) . .
O2 C7 C1 115.0(4) . .
O4 C8 O3 126.3(4) . .
O4 C8 C3 116.0(4) . .
O3 C8 C3 117.7(4) . .
C10 C9 C11 120.4(7) . .
C10 C9 C5 116.8(8) . .
C11 C9 C5 122.7(7) . .
C9 C10 C10 121.1(5) . 10_556
C9 C10 H10A 119.5 . .
C10 C10 H10A 119.5 10_556 .
C11 C11 C9 118.3(4) 10_556 .
C11 C11 C12 119.1(4) 10_556 .
C9 C11 C12 122.6(6) . .
C11 C12 H12A 109.5 . .
C11 C12 H12B 109.5 . .
H12A C12 H12B 109.5 . .
C11 C12 H12C 109.5 . .
H12A C12 H12C 109.5 . .
H12B C12 H12C 109.5 . .

loop_
_geom_bond_atom_site_label_1
_geom_bond_atom_site_label_2
_geom_bond_distance
_geom_bond_site_symmetry_2
Cu1 O1 1.946(3) 15_665
Cu1 O1 1.946(3) .
Cu1 O3 1.961(3) 5_656
Cu1 O3 1.961(3) 12_657
Cu1 O1W 2.138(5) .
Cu1 Cu2 2.6600(9) .
Cu2 O4 1.961(3) 5_656
Cu2 O4 1.961(3) 12_657
Cu2 O2 1.972(3) .
Cu2 O2 1.972(3) 15_665
Cu2 O2W 2.129(4) .
O1 C7 1.245(5) .
O2 C7 1.254(5) .
O3 C8 1.268(5) .
O3 Cu1 1.961(3) 11_667
O4 C8 1.245(6) .
O4 Cu2 1.961(3) 11_667
C1 C6 1.376(7) .
C1 C2 1.359(6) .
C1 C7 1.521(6) .
C2 C3 1.404(7) .
C2 H2A 0.9500 .
C3 C4 1.394(6) .
C3 C8 1.503(6) .
C4 C5 1.387(7) .
C4 H4A 0.9500 .
C5 C6 1.407(7) .
C5 C9 1.513(8) .
C6 H6A 0.9500 .
C9 C10 1.313(12) .
C9 C11 1.449(12) .
C10 C10 1.393(14) 10_556
C10 H10A 0.9500 .
C11 C11 1.375(12) 10_556
C11 C12 1.559(12) .
C12 H12A 0.9800 .
C12 H12B 0.9800 .
C12 H12C 0.9800 .
